data_1501771
loop_
_publ_author_name
'Larsen, Randy W.'
'Miksovska, Jaroslava'
'Musselman, Ronald L.'
'Wojtas, Lukasz'

_publ_section_title
;
 Ground- and excited-state properties of Zn(II)
 tetrakis(4-tetramethylpyridyl) pophyrin specifically encapsulated within
 a Zn(II) HKUST metal-organic framework.
;
_journal_issue 42
_journal_name_full 'The journal of physical chemistry. A'
_journal_page_first 11519
_journal_page_last 11524
_journal_paper_doi 10.1021/jp2064408
_journal_volume 115
_journal_year 2011
_chemical_formula_sum 'C463.98 H239.98 N32 O313.66 Zn52'
_chemical_formula_weight 14680.42
_chemical_name_systematic
;
 ?
;
_space_group_IT_number 225
_symmetry_cell_setting cubic
_symmetry_space_group_name_Hall '-F 4 2 3'
_symmetry_space_group_name_H-M 'F m -3 m'
_atom_sites_solution_hydrogens geom
_atom_sites_solution_primary direct
_atom_sites_solution_secondary difmap
_audit_creation_method SHELXL-97
_cell_angle_alpha 90.00
_cell_angle_beta 90.00
_cell_angle_gamma 90.00
_cell_formula_units_Z 1
_cell_length_a 26.4461(4)
_cell_length_b 26.4461(4)
_cell_length_c 26.4461(4)
_cell_measurement_temperature 100(2)
_cell_volume 18496.3(5)
_computing_cell_refinement 'APEX2 (Bruker, 2010); SAINT (Bruker, 2009)'
_computing_data_collection 'APEX2 (Bruker, 2010)'
_computing_data_reduction 'SAINT (Bruker, 2009);XPREP(Sheldrick,2008)'
_computing_publication_material 'APEX2 (Bruker, 2010)'
_computing_structure_refinement 'SHELXL-97 (Sheldrick, 2008)'
_computing_structure_solution 'SHELXS-97 (Sheldrick, 2008)'
_diffrn_ambient_temperature 100(2)
_diffrn_measured_fraction_theta_full 0.981
_diffrn_measured_fraction_theta_max 0.982
_diffrn_measurement_device_type 'BRUKER SMART APEXII CCD'
_diffrn_measurement_method 'omega scans'
_diffrn_radiation_monochromator graphite
_diffrn_radiation_source 'fine-focus sealed tube'
_diffrn_radiation_type CuK\a
_diffrn_radiation_wavelength 1.54178
_diffrn_reflns_av_R_equivalents 0.0717
_diffrn_reflns_av_sigmaI/netI 0.0339
_diffrn_reflns_limit_h_max 26
_diffrn_reflns_limit_h_min -23
_diffrn_reflns_limit_k_max 25
_diffrn_reflns_limit_k_min -27
_diffrn_reflns_limit_l_max 30
_diffrn_reflns_limit_l_min -27
_diffrn_reflns_number 8540
_diffrn_reflns_theta_full 65.08
_diffrn_reflns_theta_max 65.08
_diffrn_reflns_theta_min 4.73
_exptl_absorpt_coefficient_mu 2.540
_exptl_absorpt_correction_T_max 0.8835
_exptl_absorpt_correction_T_min 0.8835
_exptl_absorpt_correction_type multi-scan
_exptl_absorpt_process_details 'SADABS; (Sheldrick, 2003)'
_exptl_crystal_colour green-yellow
_exptl_crystal_density_diffrn 1.318
_exptl_crystal_density_method 'not measured'
_exptl_crystal_description octahedron
_exptl_crystal_F_000 7317
_exptl_crystal_size_max 0.05
_exptl_crystal_size_mid 0.05
_exptl_crystal_size_min 0.05
_refine_diff_density_max 0.560
_refine_diff_density_min -0.705
_refine_diff_density_rms 0.112
_refine_ls_extinction_method none
_refine_ls_goodness_of_fit_ref 1.080
_refine_ls_hydrogen_treatment constr
_refine_ls_matrix_type full
_refine_ls_number_parameters 76
_refine_ls_number_reflns 834
_refine_ls_number_restraints 17
_refine_ls_restrained_S_all 1.073
_refine_ls_R_factor_all 0.0992
_refine_ls_R_factor_gt 0.0857
_refine_ls_shift/su_max 0.000
_refine_ls_shift/su_mean 0.000
_refine_ls_structure_factor_coef Fsqd
_refine_ls_weighting_details 'calc w=1/[\s^2^(Fo^2^)+(0.1221P)^2^+250.0000P] where P=(Fo^2^+2Fc^2^)/3'
_refine_ls_weighting_scheme calc
_refine_ls_wR_factor_gt 0.2352
_refine_ls_wR_factor_ref 0.2476
_reflns_number_gt 662
_reflns_number_total 834
_reflns_threshold_expression >2sigma(I)
_cod_data_source_file jp2064408_si_002.cif
_cod_data_source_block ZnT4MPyP-HKUST(Zn)
_cod_original_sg_symbol_H-M Fm-3m
_cod_database_code 1501771

loop_
_symmetry_equiv_pos_as_xyz
'x, y, z'
'-x, -y, z'
'-x, y, -z'
'x, -y, -z'
'z, x, y'
'z, -x, -y'
'-z, -x, y'
'-z, x, -y'
'y, z, x'
'-y, z, -x'
'y, -z, -x'
'-y, -z, x'
'y, x, -z'
'-y, -x, -z'
'y, -x, z'
'-y, x, z'
'x, z, -y'
'-x, z, y'
'-x, -z, -y'
'x, -z, y'
'z, y, -x'
'z, -y, x'
'-z, y, x'
'-z, -y, -x'
'x, y+1/2, z+1/2'
'-x, -y+1/2, z+1/2'
'-x, y+1/2, -z+1/2'
'x, -y+1/2, -z+1/2'
'z, x+1/2, y+1/2'
'z, -x+1/2, -y+1/2'
'-z, -x+1/2, y+1/2'
'-z, x+1/2, -y+1/2'
'y, z+1/2, x+1/2'
'-y, z+1/2, -x+1/2'
'y, -z+1/2, -x+1/2'
'-y, -z+1/2, x+1/2'
'y, x+1/2, -z+1/2'
'-y, -x+1/2, -z+1/2'
'y, -x+1/2, z+1/2'
'-y, x+1/2, z+1/2'
'x, z+1/2, -y+1/2'
'-x, z+1/2, y+1/2'
'-x, -z+1/2, -y+1/2'
'x, -z+1/2, y+1/2'
'z, y+1/2, -x+1/2'
'z, -y+1/2, x+1/2'
'-z, y+1/2, x+1/2'
'-z, -y+1/2, -x+1/2'
'x+1/2, y, z+1/2'
'-x+1/2, -y, z+1/2'
'-x+1/2, y, -z+1/2'
'x+1/2, -y, -z+1/2'
'z+1/2, x, y+1/2'
'z+1/2, -x, -y+1/2'
'-z+1/2, -x, y+1/2'
'-z+1/2, x, -y+1/2'
'y+1/2, z, x+1/2'
'-y+1/2, z, -x+1/2'
'y+1/2, -z, -x+1/2'
'-y+1/2, -z, x+1/2'
'y+1/2, x, -z+1/2'
'-y+1/2, -x, -z+1/2'
'y+1/2, -x, z+1/2'
'-y+1/2, x, z+1/2'
'x+1/2, z, -y+1/2'
'-x+1/2, z, y+1/2'
'-x+1/2, -z, -y+1/2'
'x+1/2, -z, y+1/2'
'z+1/2, y, -x+1/2'
'z+1/2, -y, x+1/2'
'-z+1/2, y, x+1/2'
'-z+1/2, -y, -x+1/2'
'x+1/2, y+1/2, z'
'-x+1/2, -y+1/2, z'
'-x+1/2, y+1/2, -z'
'x+1/2, -y+1/2, -z'
'z+1/2, x+1/2, y'
'z+1/2, -x+1/2, -y'
'-z+1/2, -x+1/2, y'
'-z+1/2, x+1/2, -y'
'y+1/2, z+1/2, x'
'-y+1/2, z+1/2, -x'
'y+1/2, -z+1/2, -x'
'-y+1/2, -z+1/2, x'
'y+1/2, x+1/2, -z'
'-y+1/2, -x+1/2, -z'
'y+1/2, -x+1/2, z'
'-y+1/2, x+1/2, z'
'x+1/2, z+1/2, -y'
'-x+1/2, z+1/2, y'
'-x+1/2, -z+1/2, -y'
'x+1/2, -z+1/2, y'
'z+1/2, y+1/2, -x'
'z+1/2, -y+1/2, x'
'-z+1/2, y+1/2, x'
'-z+1/2, -y+1/2, -x'
'-x, -y, -z'
'x, y, -z'
'x, -y, z'
'-x, y, z'
'-z, -x, -y'
'-z, x, y'
'z, x, -y'
'z, -x, y'
'-y, -z, -x'
'y, -z, x'
'-y, z, x'
'y, z, -x'
'-y, -x, z'
'y, x, z'
'-y, x, -z'
'y, -x, -z'
'-x, -z, y'
'x, -z, -y'
'x, z, y'
'-x, z, -y'
'-z, -y, x'
'-z, y, -x'
'z, -y, -x'
'z, y, x'
'-x, -y+1/2, -z+1/2'
'x, y+1/2, -z+1/2'
'x, -y+1/2, z+1/2'
'-x, y+1/2, z+1/2'
'-z, -x+1/2, -y+1/2'
'-z, x+1/2, y+1/2'
'z, x+1/2, -y+1/2'
'z, -x+1/2, y+1/2'
'-y, -z+1/2, -x+1/2'
'y, -z+1/2, x+1/2'
'-y, z+1/2, x+1/2'
'y, z+1/2, -x+1/2'
'-y, -x+1/2, z+1/2'
'y, x+1/2, z+1/2'
'-y, x+1/2, -z+1/2'
'y, -x+1/2, -z+1/2'
'-x, -z+1/2, y+1/2'
'x, -z+1/2, -y+1/2'
'x, z+1/2, y+1/2'
'-x, z+1/2, -y+1/2'
'-z, -y+1/2, x+1/2'
'-z, y+1/2, -x+1/2'
'z, -y+1/2, -x+1/2'
'z, y+1/2, x+1/2'
'-x+1/2, -y, -z+1/2'
'x+1/2, y, -z+1/2'
'x+1/2, -y, z+1/2'
'-x+1/2, y, z+1/2'
'-z+1/2, -x, -y+1/2'
'-z+1/2, x, y+1/2'
'z+1/2, x, -y+1/2'
'z+1/2, -x, y+1/2'
'-y+1/2, -z, -x+1/2'
'y+1/2, -z, x+1/2'
'-y+1/2, z, x+1/2'
'y+1/2, z, -x+1/2'
'-y+1/2, -x, z+1/2'
'y+1/2, x, z+1/2'
'-y+1/2, x, -z+1/2'
'y+1/2, -x, -z+1/2'
'-x+1/2, -z, y+1/2'
'x+1/2, -z, -y+1/2'
'x+1/2, z, y+1/2'
'-x+1/2, z, -y+1/2'
'-z+1/2, -y, x+1/2'
'-z+1/2, y, -x+1/2'
'z+1/2, -y, -x+1/2'
'z+1/2, y, x+1/2'
'-x+1/2, -y+1/2, -z'
'x+1/2, y+1/2, -z'
'x+1/2, -y+1/2, z'
'-x+1/2, y+1/2, z'
'-z+1/2, -x+1/2, -y'
'-z+1/2, x+1/2, y'
'z+1/2, x+1/2, -y'
'z+1/2, -x+1/2, y'
'-y+1/2, -z+1/2, -x'
'y+1/2, -z+1/2, x'
'-y+1/2, z+1/2, x'
'y+1/2, z+1/2, -x'
'-y+1/2, -x+1/2, z'
'y+1/2, x+1/2, z'
'-y+1/2, x+1/2, -z'
'y+1/2, -x+1/2, -z'
'-x+1/2, -z+1/2, y'
'x+1/2, -z+1/2, -y'
'x+1/2, z+1/2, y'
'-x+1/2, z+1/2, -y'
'-z+1/2, -y+1/2, x'
'-z+1/2, y+1/2, -x'
'z+1/2, -y+1/2, -x'
'z+1/2, y+1/2, x'

loop_
_atom_site_label
_atom_site_type_symbol
_atom_site_fract_x
_atom_site_fract_y
_atom_site_fract_z
_atom_site_U_iso_or_equiv
_atom_site_adp_type
_atom_site_occupancy
_atom_site_symmetry_multiplicity
_atom_site_calc_flag
_atom_site_refinement_flags
_atom_site_disorder_assembly
_atom_site_disorder_group
Zn1 Zn 0.71020(4) 0.0000 0.21020(4) 0.0673(8) Uani 1 4 d S . .
C1 C 0.6782(3) -0.1136(3) 0.3218(3) 0.072(3) Uani 1 2 d S . .
C2 C 0.6350(3) -0.1350(3) 0.3003(4) 0.071(2) Uani 1 2 d S . .
H2 H 0.6201 -0.1201 0.2711 0.086 Uiso 1 2 calc SR . .
C3 C 0.7027(3) -0.0692(4) 0.2973(3) 0.080(3) Uani 1 2 d S . .
O1 O 0.6829(2) -0.0526(2) 0.2580(2) 0.0982(19) Uani 1 1 d . . .
O2 O 0.6550(3) 0.0000 0.1550(3) 0.141(6) Uani 1 4 d S . .
Zn11 Zn 0.5000 0.0000 0.5000 0.217(8) Uani 1 48 d SD . .
C11 C 0.5000 -0.1293(7) 0.5000 0.16(2) Uiso 0.6667 8 d SPD . .
C12 C 0.5000 -0.1848(10) 0.5000 0.27(5) Uiso 0.6667 8 d SPD . .
C13 C 0.5441(9) -0.2109(16) 0.509(4) 0.22(4) Uiso 0.1667 1 d PD A -1
H13 H 0.5749 -0.1934 0.5147 0.259 Uiso 0.1667 1 calc PR A -1
C14 C 0.5425(9) -0.2618(17) 0.508(4) 0.19(4) Uiso 0.1667 1 d PD A -1
H14 H 0.5726 -0.2804 0.5143 0.233 Uiso 0.1667 1 calc PR A -1
N11 N 0.5000(17) -0.287(2) 0.500(3) 0.338 Uiso 0.6667 8 d SPD A -1
C15 C 0.4528(9) -0.1065(9) 0.5000 0.145(17) Uiso 0.3333 2 d SPD A .
C16 C 0.4053(10) -0.1307(10) 0.5000 0.18(3) Uiso 0.3333 2 d SPD . .
H16 H 0.4000 -0.1657 0.5000 0.220 Uiso 0.3333 2 d SPR A .
N12 N 0.4450(5) -0.0550(5) 0.5000 0.15(2) Uiso 0.3333 4 d SPD . .
C17 C 0.5000 -0.342(2) 0.5000 0.279 Uiso 0.6667 8 d SPD . .
H17A H 0.5000 -0.3545 0.4655 0.418 Uiso 0.1667 2 d SPR A .
H17B H 0.4701 -0.3545 0.5172 0.418 Uiso 0.0833 1 d PR . .
H17C H 0.5299 -0.3545 0.5173 0.418 Uiso 0.0833 1 d PR . .
O22 O 0.193(3) -0.193(3) 0.693(3) 0.26(5) Uiso 0.3333 6 d SP . .
O31 O 0.5000 -0.5000 0.5000 0.06(3) Uiso 0.25 48 d SP . .
O32 O 0.1717(14) -0.154(3) 0.6717(14) 0.16(2) Uiso 0.25 2 d SP . .
O33 O 0.1603(18) -0.116(2) 0.636(2) 0.15(2) Uiso 0.125 1 d P . .
O34 O 0.5000 -0.5000 0.545(5) 0.19(5) Uiso 0.25 8 d SP . .
O35 O 0.466(2) -0.466(2) 0.534(2) 0.18(4) Uiso 0.25 6 d SP . .

loop_
_atom_site_aniso_label
_atom_site_aniso_U_11
_atom_site_aniso_U_22
_atom_site_aniso_U_33
_atom_site_aniso_U_23
_atom_site_aniso_U_13
_atom_site_aniso_U_12
Zn1 0.0731(9) 0.0555(11) 0.0731(9) 0.000 -0.0348(8) 0.000
C1 0.078(4) 0.059(5) 0.078(4) -0.004(3) 0.000(5) 0.004(3)
C2 0.068(3) 0.068(3) 0.077(6) 0.002(3) -0.002(3) 0.005(4)
C3 0.090(5) 0.059(6) 0.090(5) -0.001(4) -0.008(6) 0.001(4)
O1 0.114(5) 0.078(3) 0.102(4) 0.019(3) -0.020(3) -0.017(3)
O2 0.105(6) 0.215(17) 0.105(6) 0.000 -0.042(8) 0.000
Zn11 0.217(8) 0.217(8) 0.217(8) 0.000 0.000 0.000

loop_
_atom_type_symbol
_atom_type_description
_atom_type_scat_dispersion_real
_atom_type_scat_dispersion_imag
_atom_type_scat_source
C C 0.0181 0.0091 'International Tables Vol C Tables 4.2.6.8 and 6.1.1.4'
H H 0.0000 0.0000 'International Tables Vol C Tables 4.2.6.8 and 6.1.1.4'
O O 0.0492 0.0322 'International Tables Vol C Tables 4.2.6.8 and 6.1.1.4'
Zn Zn -1.5491 0.6778 'International Tables Vol C Tables 4.2.6.8 and 6.1.1.4'
N N 0.0311 0.0180 'International Tables Vol C Tables 4.2.6.8 and 6.1.1.4'

loop_
_geom_angle_atom_site_label_1
_geom_angle_atom_site_label_2
_geom_angle_atom_site_label_3
_geom_angle
_geom_angle_site_symmetry_1
_geom_angle_site_symmetry_3
O1 Zn1 O1 87.4(4) 99 .
O1 Zn1 O1 88.5(4) 99 70_554
O1 Zn1 O1 158.1(3) . 70_554
O1 Zn1 O1 158.1(3) 99 168_554
O1 Zn1 O1 88.5(4) . 168_554
O1 Zn1 O1 87.4(4) 70_554 168_554
O1 Zn1 O2 100.93(17) 99 .
O1 Zn1 O2 100.93(17) . .
O1 Zn1 O2 100.93(17) 70_554 .
O1 Zn1 O2 100.93(17) 168_554 .
O1 Zn1 Zn1 79.07(17) 99 145_655
O1 Zn1 Zn1 79.07(17) . 145_655
O1 Zn1 Zn1 79.07(17) 70_554 145_655
O1 Zn1 Zn1 79.07(17) 168_554 145_655
O2 Zn1 Zn1 180.0(3) . 145_655
C2 C1 C2 120.2(10) . 31_655
C2 C1 C3 119.9(5) . .
C2 C1 C3 119.9(5) 31_655 .
C1 C2 C1 119.8(10) . 82_546
C1 C2 H2 120.1 . .
C1 C2 H2 120.1 82_546 .
O1 C3 O1 125.5(10) . 118_656
O1 C3 C1 117.3(5) . .
O1 C3 C1 117.3(5) 118_656 .
C3 O1 Zn1 128.0(6) . .
N12 Zn11 N12 90.000(2) 81_545 83_556
N12 Zn11 N12 60.0 81_545 99
N12 Zn11 N12 60.0 83_556 99
N12 Zn11 N12 120.000(1) 81_545 125_655
N12 Zn11 N12 60.0 83_556 125_655
N12 Zn11 N12 60.000(1) 99 125_655
N12 Zn11 N12 60.000(1) 81_545 29_545
N12 Zn11 N12 120.000(1) 83_556 29_545
N12 Zn11 N12 120.000(1) 99 29_545
N12 Zn11 N12 180.0(5) 125_655 29_545
N12 Zn11 N12 60.000(1) 81_545 .
N12 Zn11 N12 60.000(1) 83_556 .
N12 Zn11 N12 90.000(2) 99 .
N12 Zn11 N12 120.000(1) 125_655 .
N12 Zn11 N12 60.000(1) 29_545 .
N12 Zn11 N12 120.000(1) 81_545 127_545
N12 Zn11 N12 60.000(1) 83_556 127_545
N12 Zn11 N12 120.000(1) 99 127_545
N12 Zn11 N12 90.000(1) 125_655 127_545
N12 Zn11 N12 90.000(2) 29_545 127_545
N12 Zn11 N12 60.000(1) . 127_545
N12 Zn11 N12 60.000(1) 81_545 31_655
N12 Zn11 N12 120.000(1) 83_556 31_655
N12 Zn11 N12 60.000(1) 99 31_655
N12 Zn11 N12 90.000(2) 125_655 31_655
N12 Zn11 N12 90.000(1) 29_545 31_655
N12 Zn11 N12 120.000(1) . 31_655
N12 Zn11 N12 180.0(5) 127_545 31_655
N12 Zn11 N12 120.000(1) 81_545 97_656
N12 Zn11 N12 120.000(1) 83_556 97_656
N12 Zn11 N12 90.000(2) 99 97_656
N12 Zn11 N12 60.000(1) 125_655 97_656
N12 Zn11 N12 120.000(1) 29_545 97_656
N12 Zn11 N12 180.0(11) . 97_656
N12 Zn11 N12 120.000(1) 127_545 97_656
N12 Zn11 N12 60.000(1) 31_655 97_656
N12 Zn11 N12 180.000(2) 81_545 177_556
N12 Zn11 N12 90.000(1) 83_556 177_556
N12 Zn11 N12 120.000(1) 99 177_556
N12 Zn11 N12 60.000(1) 125_655 177_556
N12 Zn11 N12 120.000(1) 29_545 177_556
N12 Zn11 N12 120.0 . 177_556
N12 Zn11 N12 60.000(1) 127_545 177_556
N12 Zn11 N12 120.000(1) 31_655 177_556
N12 Zn11 N12 60.0 97_656 177_556
N12 Zn11 N12 90.000(1) 81_545 179_545
N12 Zn11 N12 180.000(2) 83_556 179_545
N12 Zn11 N12 120.000(1) 99 179_545
N12 Zn11 N12 120.000(1) 125_655 179_545
N12 Zn11 N12 60.0 29_545 179_545
N12 Zn11 N12 120.000(1) . 179_545
N12 Zn11 N12 120.000(1) 127_545 179_545
N12 Zn11 N12 60.000(1) 31_655 179_545
N12 Zn11 N12 60.000(1) 97_656 179_545
N12 Zn11 N12 90.000(2) 177_556 179_545
N12 Zn11 N12 120.000(1) 81_545 3_656
N12 Zn11 N12 120.000(1) 83_556 3_656
N12 Zn11 N12 180.000(2) 99 3_656
N12 Zn11 N12 120.000(1) 125_655 3_656
N12 Zn11 N12 90.000(1) . 3_656
N12 Zn11 N12 60.0 127_545 3_656
N12 Zn11 N12 120.000(1) 31_655 3_656
N12 Zn11 N12 90.000(1) 97_656 3_656
N12 Zn11 N12 60.0 177_556 3_656
N12 Zn11 N12 60.0 179_545 3_656
C15 C11 C15 79.1(11) 21_556 .
C15 C11 C15 79.1(11) 21_556 3_656
C15 C11 C15 128(3) . 3_656
C15 C11 C15 128(3) 21_556 23_655
C15 C11 C15 79.1(11) . 23_655
C15 C11 C15 79.1(11) 3_656 23_655
C15 C11 C12 115.8(14) 21_556 .
C15 C11 C12 115.8(14) . .
C15 C11 C12 115.8(14) 3_656 .
C15 C11 C12 115.8(14) 23_655 .
C13 C12 C11 120.1(15) . .
C14 C13 C12 118.3(17) . .
C14 C13 H13 120.9 . .
C12 C13 H13 120.9 . .
N11 C14 C13 121(3) . .
N11 C14 H14 119.5 . .
C13 C14 H14 119.5 . .
C14 N11 C17 118(4) . .
N12 C15 C11 125(2) . .
N12 C15 C16 108.3(18) . .
C11 C15 C16 127.1(17) . .
N12 C15 C15 96.2(8) . 21_556
C16 C15 C15 129.0(4) . 21_556
N12 C15 C15 96.2(8) . 23_655
C16 C15 C15 129.0(4) . 23_655
C15 C15 C15 90.000(6) 21_556 23_655
C16 C16 C15 108.0(9) 85_546 .
C16 C16 H16 126.4 85_546 .
C15 C16 H16 125.6 . .
C15 N12 C15 107(2) 85_546 .
C15 N12 Zn11 126.3(12) 85_546 .
C15 N12 Zn11 126.3(12) . .
N11 C17 H17A 109.4 . .
N11 C17 H17B 108.5 . .
H17A C17 H17B 109.5 . .
N11 C17 H17C 110.5 . .
H17A C17 H17C 109.5 . .
H17B C17 H17C 109.5 . .

loop_
_geom_bond_atom_site_label_1
_geom_bond_atom_site_label_2
_geom_bond_distance
_geom_bond_site_symmetry_2
Zn1 O1 2.014(6) 99
Zn1 O1 2.014(5) .
Zn1 O1 2.014(6) 70_554
Zn1 O1 2.014(5) 168_554
Zn1 O2 2.066(12) .
Zn1 Zn1 2.977(3) 145_655
C1 C2 1.396(7) .
C1 C2 1.396(7) 31_655
C1 C3 1.488(14) .
C2 C1 1.396(7) 82_546
C2 H2 0.9500 .
C3 O1 1.245(7) .
C3 O1 1.245(7) 118_656
Zn11 N12 2.059(19) 81_545
Zn11 N12 2.059(19) 83_556
Zn11 N12 2.059(19) 99
Zn11 N12 2.06(2) 125_655
Zn11 N12 2.059(19) 29_545
Zn11 N12 2.059(19) .
Zn11 N12 2.059(19) 127_545
Zn11 N12 2.06(2) 31_655
Zn11 N12 2.06(2) 97_656
Zn11 N12 2.06(2) 177_556
Zn11 N12 2.06(2) 179_545
Zn11 N12 2.059(19) 3_656
C11 C15 1.385(19) 21_556
C11 C15 1.385(19) .
C11 C15 1.385(19) 3_656
C11 C15 1.385(19) 23_655
C11 C12 1.47(2) .
C12 C13 1.374(18) .
C13 C14 1.35(2) .
C13 H13 0.9500 .
C14 N11 1.35(2) .
C14 H14 0.9500 .
N11 C17 1.47(2) .
C15 N12 1.375(19) .
C15 C16 1.41(2) .
C15 C15 1.76(4) 21_556
C15 C15 1.76(4) 23_655
C16 C16 1.35(2) 85_546
C16 H16 0.9375 .
N12 C15 1.375(19) 85_546
C17 H17A 0.9677 .
C17 H17B 0.9677 .
C17 H17C 0.9677 .
O22 O32 1.30(12) 36
O22 O32 1.30(12) .
O22 O32 1.30(12) 54_455
O31 O34 1.19(12) 105_556
O31 O34 1.19(12) 9_645
O31 O34 1.19(12) 101_655
O31 O34 1.19(12) .
O31 O34 1.19(12) 97_646
O31 O34 1.19(12) 5_546
O31 O35 1.56(11) 99_545
O31 O35 1.56(11) 4_546
O31 O35 1.56(11) .
O31 O35 1.56(11) 98_556
O31 O35 1.56(11) 100_655
O31 O35 1.56(11) 2_645
O32 O32 0.67(13) 36
O32 O32 0.67(13) 54_455
O32 O33 1.40(6) 168_455
O32 O33 1.40(6) .
O32 O33 1.57(6) 36
O32 O33 1.57(6) 138
O32 O33 1.75(7) 109
O32 O33 1.75(7) 54_455
O33 O33 0.73(12) 138
O33 O33 0.92(11) 168_455
O33 O33 1.42(9) 36
O33 O33 1.42(9) 54_455
O33 O32 1.57(6) 54_455
O33 O33 1.64(10) 109
O33 O32 1.75(7) 36
O34 O35 1.31(6) 99_545
O34 O35 1.31(6) .
O34 O35 1.31(6) 100_655
O34 O35 1.31(6) 2_645
O34 O34 1.69(18) 101_655
O34 O34 1.69(17) 105_556
O34 O34 1.69(18) 9_645
O34 O34 1.69(18) 5_546
O35 O34 1.31(6) 101_655
O35 O34 1.31(6) 9_645
O35 O35 1.81(13) 99_545
O35 O35 1.81(13) 100_655
O35 O35 1.81(13) 98_556
